data_7710867
loop_
_publ_author_name
'Xia, Cheng-Cai'
'Ji, Wen-Jie'
'Zhang, Xin-Yu'
'Miao, Hao'
'Zhang, Yi-Quan'
'Wang, Xin-Yi'

_publ_section_title
;
 Syntheses, structures, and magnetic properties of the lanthanide
 complexes of imidazole-substituted nitronyl nitroxide biradicals
;
_journal_name_full 'Dalton Transactions'
_journal_paper_doi 10.1039/D2DT01652D
_journal_year 2022
_chemical_formula_moiety 'C54 H42 Dy2 F36 N8 O16, 2(C7 H8)'
_chemical_formula_sum 'C68 H58 Dy2 F36 N8 O16'
_chemical_formula_weight 2252.22
_space_group_crystal_system monoclinic
_space_group_IT_number 15
_space_group_name_Hall '-C 2yc'
_space_group_name_H-M_alt 'C 1 2/c 1'
_atom_sites_solution_hydrogens geom
_atom_sites_solution_primary iterative
_audit_creation_date 2022-04-02
_audit_creation_method
;
Olex2 1.5-alpha
(compiled 2022.03.08 svn.r54f81f84 for OlexSys, GUI svn.r6487)
;
_audit_update_record
;
2022-05-21 deposited with the CCDC.	2022-07-19 downloaded from the CCDC.
;
_cell_angle_alpha 90
_cell_angle_beta 119.897(3)
_cell_angle_gamma 90
_cell_formula_units_Z 4
_cell_length_a 43.362(2)
_cell_length_b 10.8235(5)
_cell_length_c 22.3344(10)
_cell_measurement_reflns_used 9673
_cell_measurement_temperature 193
_cell_measurement_theta_max 27.49
_cell_measurement_theta_min 2.35
_cell_volume 9087.2(8)
_computing_molecular_graphics 'Olex2 1.5-alpha (Dolomanov et al., 2009)'
_computing_publication_material 'Olex2 1.5-alpha (Dolomanov et al., 2009)'
_computing_structure_refinement 'SHELXL 2018/3 (Sheldrick, 2015)'
_computing_structure_solution 'olex2.solve 1.5-alpha (Bourhis et al., 2015)'
_diffrn_ambient_temperature 193
_diffrn_measured_fraction_theta_full 0.997
_diffrn_measured_fraction_theta_max 0.995
_diffrn_measurement_device_type 'Bruker APEX-II CCD'
_diffrn_measurement_method '\f and \w scans'
_diffrn_radiation_type MoK\a
_diffrn_radiation_wavelength 0.71073
_diffrn_reflns_av_R_equivalents 0.0506
_diffrn_reflns_av_unetI/netI 0.0417
_diffrn_reflns_Laue_measured_fraction_full 0.997
_diffrn_reflns_Laue_measured_fraction_max 0.995
_diffrn_reflns_limit_h_max 56
_diffrn_reflns_limit_h_min -56
_diffrn_reflns_limit_k_max 14
_diffrn_reflns_limit_k_min -11
_diffrn_reflns_limit_l_max 29
_diffrn_reflns_limit_l_min -28
_diffrn_reflns_number 41344
_diffrn_reflns_point_group_measured_fraction_full 0.997
_diffrn_reflns_point_group_measured_fraction_max 0.995
_diffrn_reflns_theta_full 25.242
_diffrn_reflns_theta_max 27.522
_diffrn_reflns_theta_min 2.091
_diffrn_standards_number 0
_exptl_absorpt_coefficient_mu 1.767
_exptl_absorpt_correction_type none
_exptl_crystal_colour 'metallic dark blue'
_exptl_crystal_colour_lustre metallic
_exptl_crystal_colour_modifier dark
_exptl_crystal_colour_primary blue
_exptl_crystal_density_diffrn 1.646
_exptl_crystal_description block
_exptl_crystal_F_000 4424
_exptl_crystal_size_max 0.04
_exptl_crystal_size_mid 0.02
_exptl_crystal_size_min 0.02
_refine_diff_density_max 1.956
_refine_diff_density_min -1.017
_refine_diff_density_rms 0.107
_refine_ls_extinction_method none
_refine_ls_goodness_of_fit_ref 1.040
_refine_ls_hydrogen_treatment constr
_refine_ls_matrix_type full
_refine_ls_number_parameters 591
_refine_ls_number_reflns 10411
_refine_ls_number_restraints 12
_refine_ls_restrained_S_all 1.050
_refine_ls_R_factor_all 0.0478
_refine_ls_R_factor_gt 0.0395
_refine_ls_shift/su_max 0.002
_refine_ls_shift/su_mean 0.000
_refine_ls_structure_factor_coef Fsqd
_refine_ls_weighting_details 'w=1/[\s^2^(Fo^2^)+(0.0629P)^2^+22.7726P] where P=(Fo^2^+2Fc^2^)/3'
_refine_ls_weighting_scheme calc
_refine_ls_wR_factor_gt 0.1083
_refine_ls_wR_factor_ref 0.1148
_reflns_Friedel_coverage 0.000
_reflns_number_gt 8911
_reflns_number_total 10411
_reflns_threshold_expression 'I > 2\s(I)'
_cod_data_source_file d2dt01652d2.cif
_cod_data_source_block 1_sq_CCDC2
_cod_original_cell_volume 9087.1(8)
_cod_database_code 7710867
_shelx_shelxl_version_number 2018/3
_shelx_space_group_comment
;
The symmetry employed for this shelxl refinement is uniquely defined
by the following loop, which should always be used as a source of
symmetry information in preference to the above space-group names.
They are only intended as comments.
;
_shelx_estimated_absorpt_t_max 0.966
_shelx_estimated_absorpt_t_min 0.933
_olex2_refinement_description
;
1. Fixed Uiso
 At 1.2 times of:
  All C(H) groups, All C(H,H) groups
 At 1.5 times of:
  All C(H,H,H) groups
2. Uiso/Uaniso restraints and constraints
Uanis(F017) \\sim Ueq, Uanis(F01P) \\sim Ueq: with sigma of 0.01 and sigma for
terminal atoms of 0.02
3.a Secondary CH2 refined with riding coordinates:
 C016(H01a,H01b), C019(H01c,H01d)
3.b Aromatic/amide H refined with riding coordinates:
 C00V(H00V), C00W(H00W), C012(H012), C014(H014), C015(H015), C01E(H01q),
 C01O(H01r), C01Q(H01s), C01T(H01T), C01U(H01U)
3.c Idealised Me refined as rotating group:
 C01B(H01e,H01f,H01g), C01D(H01h,H01i,H01j), C01H(H01k,H01l,H01m), C01M(H01n,
 H01o,H01p), C01V(H01v,H01w,H01x)
;
_platon_squeeze_void_probe_radius 1.20
_olex2_submission_special_instructions 'No special instructions were received'

loop_
_space_group_symop_operation_xyz
'x, y, z'
'-x, y, -z+1/2'
'x+1/2, y+1/2, z'
'-x+1/2, y+1/2, -z+1/2'
'-x, -y, -z'
'x, -y, z-1/2'
'-x+1/2, -y+1/2, -z'
'x+1/2, -y+1/2, z-1/2'

loop_
_atom_site_label
_atom_site_type_symbol
_atom_site_fract_x
_atom_site_fract_y
_atom_site_fract_z
_atom_site_U_iso_or_equiv
_atom_site_adp_type
_atom_site_occupancy
_atom_site_site_symmetry_order
_atom_site_calc_flag
_atom_site_refinement_flags_posn
_atom_site_refinement_flags_adp
_atom_site_refinement_flags_occupancy
_atom_site_disorder_assembly
_atom_site_disorder_group
Dy1 Dy 0.63676(2) 0.48194(2) 0.73312(2) 0.03049(7) Uani 1 1 d . . . . .
O2 O 0.65422(6) 0.3407(2) 0.67604(12) 0.0342(5) Uani 1 1 d . . . . .
O8 O 0.67285(7) 0.5992(3) 0.70720(13) 0.0393(6) Uani 1 1 d . . . . .
O7 O 0.65835(7) 0.6443(3) 0.81313(13) 0.0380(6) Uani 1 1 d . . . . .
O6 O 0.59881(7) 0.5509(3) 0.61780(13) 0.0376(6) Uani 1 1 d . . . . .
O5 O 0.58625(7) 0.5715(3) 0.72841(13) 0.0395(6) Uani 1 1 d . . . . .
O3 O 0.69510(7) 0.4231(3) 0.81688(14) 0.0447(6) Uani 1 1 d . . . . .
O4 O 0.63376(8) 0.3796(3) 0.82109(13) 0.0442(7) Uani 1 1 d . . . . .
F009 F 0.51834(8) 0.6366(3) 0.47320(13) 0.0742(9) Uani 1 1 d . . . . .
N2 N 0.58997(8) 0.3192(3) 0.67751(15) 0.0353(7) Uani 1 1 d . . . . .
F00B F 0.66999(9) 0.8437(4) 0.89891(17) 0.0828(10) Uani 1 1 d . . . . .
N4 N 0.63482(8) 0.2981(3) 0.61376(15) 0.0329(6) Uani 1 1 d . . . . .
N3 N 0.58937(9) 0.2259(3) 0.51975(16) 0.0414(7) Uani 1 1 d . . . . .
F00E F 0.65912(11) 0.2899(4) 0.98831(16) 0.0917(12) Uani 1 1 d . . . . .
O1 O 0.55767(8) 0.1934(4) 0.47725(15) 0.0577(9) Uani 1 1 d . . . . .
F00G F 0.62768(14) 0.1791(3) 0.8981(2) 0.1079(15) Uani 1 1 d . . . . .
F00H F 0.72376(10) 0.8508(4) 0.92226(19) 0.0992(14) Uani 1 1 d . . . . .
F00I F 0.55368(11) 0.4961(4) 0.47969(16) 0.0936(14) Uani 1 1 d . . . . .
F00J F 0.70416(12) 0.6961(4) 0.95191(15) 0.0987(13) Uani 1 1 d . . . . .
F00K F 0.74283(10) 0.7909(5) 0.73690(19) 0.1019(14) Uani 1 1 d . . . . .
F00L F 0.60949(10) 0.3550(4) 0.90972(18) 0.0824(10) Uani 1 1 d . . . . .
N1 N 0.55931(8) 0.1561(3) 0.61840(16) 0.0359(7) Uani 1 1 d . . . . .
C00N C 0.60194(10) 0.2532(4) 0.58733(18) 0.0340(7) Uani 1 1 d . . . . .
C00O C 0.58364(9) 0.2424(3) 0.62634(17) 0.0324(7) Uani 1 1 d . . . . .
F00P F 0.54083(10) 0.6619(6) 0.7630(2) 0.134(2) Uani 1 1 d . . . . .
F00Q F 0.57090(11) 0.6804(5) 0.49563(18) 0.1110(16) Uani 1 1 d . . . . .
F00R F 0.70335(11) 0.7123(5) 0.64509(17) 0.1201(19) Uani 1 1 d . . . . .
C00S C 0.69829(10) 0.6713(4) 0.7427(2) 0.0422(9) Uani 1 1 d . . . . .
C00T C 0.56682(10) 0.5847(4) 0.58563(19) 0.0377(8) Uani 1 1 d . . . . .
C00U C 0.64736(10) 0.3087(4) 0.56219(19) 0.0380(8) Uani 1 1 d . . . . .
C00V C 0.54970(10) 0.1804(4) 0.6669(2) 0.0408(9) Uani 1 1 d . . . . .
H00V H 0.533031 0.135550 0.674202 0.049 Uiso 1 1 calc R U . . .
C00W C 0.56852(10) 0.2808(4) 0.70258(19) 0.0388(8) Uani 1 1 d . . . . .
H00W H 0.567047 0.318867 0.739409 0.047 Uiso 1 1 calc R U . . .
C00X C 0.65551(12) 0.3511(4) 0.8824(2) 0.0447(9) Uani 1 1 d . . . . .
F00Y F 0.76253(11) 0.4166(7) 0.9853(2) 0.147(2) Uani 1 1 d . . . . .
C00Z C 0.61829(11) 0.2313(4) 0.5007(2) 0.0434(9) Uani 1 1 d . . . . .
C010 C 0.68558(10) 0.7107(4) 0.83393(19) 0.0377(8) Uani 1 1 d . . . . .
C011 C 0.55622(10) 0.5983(4) 0.6814(2) 0.0421(9) Uani 1 1 d . . . . .
C012 C 0.70655(10) 0.7282(4) 0.8042(2) 0.0429(9) Uani 1 1 d . . . . .
H012 H 0.726911 0.779909 0.826390 0.051 Uiso 1 1 calc R U . . .
C013 C 0.70919(11) 0.3974(4) 0.8797(2) 0.0481(10) Uani 1 1 d . . . . .
C014 C 0.54428(10) 0.6086(4) 0.6112(2) 0.0440(9) Uani 1 1 d . . . . .
H014 H 0.520371 0.632323 0.580515 0.053 Uiso 1 1 calc R U . . .
C015 C 0.69195(13) 0.3628(5) 0.9157(2) 0.0535(11) Uani 1 1 d . . . . .
H015 H 0.705552 0.347128 0.963930 0.064 Uiso 1 1 calc R U . . .
C016 C 0.50699(10) 0.0584(4) 0.5210(2) 0.0383(8) Uani 1 1 d . . . . .
H01A H 0.493479 0.075595 0.545074 0.046 Uiso 1 1 calc R U . . .
H01B H 0.503402 0.128685 0.489836 0.046 Uiso 1 1 calc R U . . .
F017 F 0.76308(11) 0.4614(6) 0.8918(3) 0.168(3) Uani 1 1 d . U . . .
C018 C 0.69629(13) 0.7770(5) 0.9020(2) 0.0524(11) Uani 1 1 d . . . . .
C019 C 0.54628(10) 0.0467(4) 0.5738(2) 0.0384(8) Uani 1 1 d . . . . .
H01C H 0.550101 -0.027534 0.602603 0.046 Uiso 1 1 calc R U . . .
H01D H 0.559983 0.036104 0.549588 0.046 Uiso 1 1 calc R U . . .
C01A C 0.61971(13) 0.9432(5) 0.7384(3) 0.0606(13) Uani 1 1 d . . . . .
C01B C 0.64747(13) 0.4458(4) 0.5470(2) 0.0504(10) Uani 1 1 d . . . . .
H01E H 0.623069 0.477577 0.524598 0.076 Uiso 1 1 calc R U . . .
H01F H 0.657337 0.457599 0.516359 0.076 Uiso 1 1 calc R U . . .
H01G H 0.662080 0.490481 0.590350 0.076 Uiso 1 1 calc R U . . .
C01C C 0.63793(16) 0.2938(5) 0.9207(2) 0.0602(13) Uani 1 1 d . . . . .
C01D C 0.68498(11) 0.2575(5) 0.5945(2) 0.0519(11) Uani 1 1 d . . . . .
H01H H 0.700958 0.307930 0.634591 0.078 Uiso 1 1 calc R U . . .
H01I H 0.692966 0.259580 0.560493 0.078 Uiso 1 1 calc R U . . .
H01J H 0.685247 0.172092 0.609307 0.078 Uiso 1 1 calc R U . . .
C01E C 0.61870(14) 0.8715(5) 0.6865(3) 0.0657(14) Uani 1 1 d . . . . .
H01Q H 0.602145 0.805346 0.668390 0.079 Uiso 1 1 calc R U . . .
C01F C 0.55209(13) 0.6017(5) 0.5074(2) 0.0557(12) Uani 1 1 d . . . . .
F01G F 0.76160(12) 0.2858(6) 0.9219(3) 0.139(2) Uani 1 1 d . . . . .
C01H C 0.60307(14) 0.2915(5) 0.4300(2) 0.0580(12) Uani 1 1 d . . . . .
H01K H 0.585517 0.236178 0.394796 0.087 Uiso 1 1 calc R U . . .
H01L H 0.622309 0.307443 0.420070 0.087 Uiso 1 1 calc R U . . .
H01M H 0.591588 0.369682 0.429724 0.087 Uiso 1 1 calc R U . . .
F01I F 0.74244(15) 0.6017(5) 0.7215(4) 0.154(2) Uani 1 1 d . . . . .
C01J C 0.52887(12) 0.6210(6) 0.7051(3) 0.0619(14) Uani 1 1 d . . . . .
F01K F 0.50436(14) 0.6996(7) 0.6659(3) 0.171(3) Uani 1 1 d . . . . .
C01L C 0.72242(14) 0.6933(6) 0.7117(3) 0.0682(16) Uani 1 1 d . . . . .
C01M C 0.62868(14) 0.0978(5) 0.4986(3) 0.0589(12) Uani 1 1 d . . . . .
H01N H 0.636377 0.058773 0.543495 0.088 Uiso 1 1 calc R U . . .
H01O H 0.648208 0.095674 0.488477 0.088 Uiso 1 1 calc R U . . .
H01P H 0.608167 0.053057 0.462604 0.088 Uiso 1 1 calc R U . . .
C01O C 0.64430(18) 1.0399(6) 0.7643(4) 0.0785(18) Uani 1 1 d . . . . .
H01R H 0.645401 1.091650 0.799657 0.094 Uiso 1 1 calc R U . . .
F01P F 0.50904(18) 0.5266(6) 0.6932(4) 0.164(3) Uani 1 1 d . U . . .
C01Q C 0.66697(17) 1.0606(6) 0.7387(4) 0.0830(19) Uani 1 1 d . . . . .
H01S H 0.683493 1.126882 0.756574 0.100 Uiso 1 1 calc R U . . .
C01S C 0.74922(14) 0.3998(7) 0.9191(3) 0.0773(18) Uani 1 1 d . . . . .
C01T C 0.64102(18) 0.8928(7) 0.6601(3) 0.0819(18) Uani 1 1 d . . . . .
H01T H 0.639483 0.844137 0.623310 0.098 Uiso 1 1 calc R U . . .
C01U C 0.6660(2) 0.9885(7) 0.6892(5) 0.089(2) Uani 1 1 d . . . . .
H01U H 0.682448 1.002300 0.673498 0.106 Uiso 1 1 calc R U . . .
C01V C 0.59577(18) 0.9166(7) 0.7677(4) 0.090(2) Uani 1 1 d . . . . .
H01V H 0.570899 0.918592 0.730449 0.135 Uiso 1 1 calc R U . . .
H01W H 0.599487 0.979281 0.802318 0.135 Uiso 1 1 calc R U . . .
H01X H 0.601315 0.834763 0.789261 0.135 Uiso 1 1 calc R U . . .

loop_
_atom_site_aniso_label
_atom_site_aniso_U_11
_atom_site_aniso_U_22
_atom_site_aniso_U_33
_atom_site_aniso_U_23
_atom_site_aniso_U_13
_atom_site_aniso_U_12
Dy1 0.02844(10) 0.03797(11) 0.02353(10) -0.00243(6) 0.01178(7) -0.00512(6)
O2 0.0293(12) 0.0427(14) 0.0276(12) -0.0069(10) 0.0120(10) -0.0048(10)
O8 0.0376(14) 0.0485(16) 0.0315(13) -0.0010(11) 0.0170(11) -0.0111(11)
O7 0.0363(14) 0.0437(15) 0.0327(13) -0.0054(11) 0.0162(11) -0.0063(11)
O6 0.0327(13) 0.0486(15) 0.0306(13) 0.0017(11) 0.0151(11) 0.0005(11)
O5 0.0331(14) 0.0498(16) 0.0323(13) -0.0071(12) 0.0138(11) -0.0016(11)
O3 0.0377(15) 0.0558(18) 0.0352(14) 0.0032(13) 0.0142(12) 0.0056(12)
O4 0.0466(16) 0.0523(17) 0.0279(13) 0.0008(12) 0.0142(12) -0.0101(13)
F009 0.0578(17) 0.108(3) 0.0357(14) 0.0092(15) 0.0076(12) 0.0339(17)
N2 0.0362(16) 0.0410(17) 0.0306(15) -0.0074(13) 0.0180(13) -0.0087(13)
F00B 0.074(2) 0.102(3) 0.071(2) -0.0370(19) 0.0353(17) 0.0032(18)
N4 0.0315(15) 0.0399(17) 0.0274(14) -0.0036(12) 0.0147(12) -0.0017(12)
N3 0.0364(17) 0.056(2) 0.0292(15) -0.0093(14) 0.0140(13) -0.0072(14)
F00E 0.115(3) 0.119(3) 0.0432(16) 0.0237(18) 0.0403(18) 0.005(2)
O1 0.0464(17) 0.087(3) 0.0303(14) -0.0147(15) 0.0122(13) -0.0161(16)
F00G 0.192(5) 0.065(2) 0.112(3) -0.017(2) 0.109(3) -0.051(3)
F00H 0.086(2) 0.132(3) 0.082(2) -0.069(2) 0.045(2) -0.065(2)
F00I 0.096(3) 0.121(3) 0.0356(16) -0.0156(16) 0.0118(17) 0.050(2)
F00J 0.142(3) 0.098(3) 0.0333(15) -0.0045(16) 0.0266(19) -0.004(2)
F00K 0.086(2) 0.154(4) 0.079(2) -0.023(2) 0.051(2) -0.074(2)
F00L 0.086(2) 0.107(3) 0.072(2) 0.013(2) 0.0537(19) 0.003(2)
N1 0.0304(15) 0.0400(17) 0.0342(16) -0.0084(13) 0.0138(13) -0.0078(12)
C00N 0.0322(18) 0.042(2) 0.0284(17) -0.0051(14) 0.0152(14) -0.0038(14)
C00O 0.0256(16) 0.0409(19) 0.0273(16) -0.0051(14) 0.0106(14) -0.0047(13)
F00P 0.059(2) 0.282(7) 0.074(2) -0.062(3) 0.0420(19) -0.004(3)
F00Q 0.096(3) 0.173(5) 0.054(2) 0.044(2) 0.0304(19) -0.016(3)
F00R 0.103(3) 0.218(5) 0.0520(19) -0.020(2) 0.048(2) -0.085(3)
C00S 0.0340(19) 0.057(2) 0.0342(19) 0.0017(17) 0.0158(16) -0.0083(17)
C00T 0.0349(19) 0.041(2) 0.0307(18) -0.0014(15) 0.0114(15) 0.0003(15)
C00U 0.038(2) 0.051(2) 0.0303(17) -0.0020(16) 0.0213(16) -0.0003(16)
C00V 0.038(2) 0.048(2) 0.041(2) -0.0107(17) 0.0235(17) -0.0131(16)
C00W 0.0370(19) 0.050(2) 0.0354(19) -0.0084(16) 0.0223(16) -0.0113(16)
C00X 0.061(3) 0.039(2) 0.0314(19) 0.0017(16) 0.0213(19) -0.0035(18)
F00Y 0.060(2) 0.276(7) 0.072(3) -0.059(4) 0.008(2) -0.001(3)
C00Z 0.046(2) 0.056(3) 0.0328(19) -0.0047(17) 0.0232(18) -0.0014(18)
C010 0.0322(18) 0.041(2) 0.0313(18) -0.0020(15) 0.0094(15) -0.0022(14)
C011 0.035(2) 0.048(2) 0.044(2) -0.0105(18) 0.0201(17) -0.0060(16)
C012 0.0302(19) 0.054(2) 0.038(2) -0.0059(17) 0.0119(16) -0.0120(16)
C013 0.044(2) 0.048(2) 0.039(2) 0.0023(18) 0.0097(18) 0.0125(18)
C014 0.0271(18) 0.061(3) 0.0348(19) -0.0063(18) 0.0086(15) 0.0007(16)
C015 0.055(3) 0.058(3) 0.036(2) 0.0120(19) 0.014(2) 0.010(2)
C016 0.0302(17) 0.0359(19) 0.0393(19) -0.0081(17) 0.0101(15) -0.0030(15)
F017 0.040(2) 0.228(6) 0.159(5) 0.117(5) -0.007(2) -0.027(3)
C018 0.051(3) 0.059(3) 0.041(2) -0.016(2) 0.017(2) -0.011(2)
C019 0.0314(18) 0.038(2) 0.040(2) -0.0115(16) 0.0130(16) -0.0058(14)
C01A 0.049(3) 0.050(3) 0.073(3) 0.017(3) 0.022(2) 0.007(2)
C01B 0.061(3) 0.055(3) 0.046(2) 0.003(2) 0.034(2) -0.006(2)
C01C 0.083(4) 0.059(3) 0.043(2) 0.006(2) 0.035(3) -0.003(3)
C01D 0.038(2) 0.081(3) 0.042(2) -0.003(2) 0.0237(19) 0.005(2)
C01E 0.052(3) 0.056(3) 0.069(3) 0.016(3) 0.015(2) 0.005(2)
C01F 0.051(3) 0.075(3) 0.036(2) 0.006(2) 0.018(2) 0.013(2)
F01G 0.102(3) 0.181(5) 0.150(4) 0.060(4) 0.074(3) 0.089(3)
C01H 0.061(3) 0.079(3) 0.033(2) 0.000(2) 0.022(2) -0.002(2)
F01I 0.151(4) 0.134(4) 0.280(8) 0.021(5) 0.184(5) 0.022(4)
C01J 0.036(2) 0.096(4) 0.057(3) -0.016(3) 0.025(2) -0.002(2)
F01K 0.121(4) 0.307(9) 0.112(4) 0.057(4) 0.079(3) 0.130(5)
C01L 0.051(3) 0.107(5) 0.056(3) -0.012(3) 0.034(3) -0.031(3)
C01M 0.068(3) 0.062(3) 0.053(3) -0.016(2) 0.035(2) -0.004(2)
C01O 0.079(4) 0.051(3) 0.088(5) 0.002(3) 0.028(4) -0.002(3)
F01P 0.165(5) 0.158(5) 0.276(8) -0.094(5) 0.191(6) -0.078(4)
C01Q 0.067(4) 0.061(3) 0.107(5) 0.025(4) 0.033(4) -0.003(3)
C01S 0.043(3) 0.121(6) 0.047(3) 0.010(3) 0.007(2) 0.023(3)
C01T 0.090(5) 0.083(4) 0.067(4) 0.028(3) 0.035(3) 0.031(4)
C01U 0.081(5) 0.093(5) 0.101(6) 0.050(4) 0.052(4) 0.014(4)
C01V 0.074(4) 0.096(5) 0.109(5) 0.021(4) 0.052(4) 0.009(4)

loop_
_atom_type_symbol
_atom_type_description
_atom_type_scat_dispersion_real
_atom_type_scat_dispersion_imag
_atom_type_scat_source
C C 0.0033 0.0016 'International Tables Vol C Tables 4.2.6.8 and 6.1.1.4'
H H 0.0000 0.0000 'International Tables Vol C Tables 4.2.6.8 and 6.1.1.4'
Dy Dy -0.1892 4.4098 'International Tables Vol C Tables 4.2.6.8 and 6.1.1.4'
F F 0.0171 0.0103 'International Tables Vol C Tables 4.2.6.8 and 6.1.1.4'
N N 0.0061 0.0033 'International Tables Vol C Tables 4.2.6.8 and 6.1.1.4'
O O 0.0106 0.0060 'International Tables Vol C Tables 4.2.6.8 and 6.1.1.4'

loop_
_geom_angle_atom_site_label_1
_geom_angle_atom_site_label_2
_geom_angle_atom_site_label_3
_geom_angle
_geom_angle_site_symmetry_1
_geom_angle_site_symmetry_3
_geom_angle_publ_flag
O2 Dy1 O6 81.54(9) . . ?
O2 Dy1 O5 142.31(9) . . ?
O2 Dy1 O3 75.29(9) . . ?
O2 Dy1 N2 70.87(9) . . ?
O8 Dy1 O2 77.21(10) . . ?
O8 Dy1 O7 73.43(9) . . ?
O8 Dy1 O6 75.23(9) . . ?
O8 Dy1 O5 119.78(11) . . ?
O8 Dy1 O3 75.76(10) . . ?
O8 Dy1 O4 144.11(9) . . ?
O8 Dy1 N2 138.48(9) . . ?
O7 Dy1 O2 142.09(9) . . ?
O7 Dy1 O6 112.81(10) . . ?
O7 Dy1 O5 74.57(9) . . ?
O7 Dy1 O3 74.65(10) . . ?
O7 Dy1 N2 145.52(10) . . ?
O6 Dy1 N2 74.44(10) . . ?
O5 Dy1 O6 72.31(9) . . ?
O5 Dy1 O3 138.84(9) . . ?
O5 Dy1 N2 76.18(10) . . ?
O3 Dy1 O6 146.12(9) . . ?
O3 Dy1 N2 119.11(11) . . ?
O4 Dy1 O2 108.61(10) . . ?
O4 Dy1 O7 83.21(10) . . ?
O4 Dy1 O6 140.09(9) . . ?
O4 Dy1 O5 77.89(10) . . ?
O4 Dy1 O3 71.94(10) . . ?
O4 Dy1 N2 73.11(10) . . ?
N4 O2 Dy1 126.9(2) . . ?
C00S O8 Dy1 132.6(2) . . ?
C010 O7 Dy1 131.0(2) . . ?
C00T O6 Dy1 132.8(2) . . ?
C011 O5 Dy1 134.5(3) . . ?
C013 O3 Dy1 132.8(3) . . ?
C00X O4 Dy1 135.6(3) . . ?
C00O N2 Dy1 129.6(2) . . ?
C00O N2 C00W 105.8(3) . . ?
C00W N2 Dy1 124.0(2) . . ?
O2 N4 C00N 125.6(3) . . ?
O2 N4 C00U 120.3(3) . . ?
C00N N4 C00U 113.8(3) . . ?
O1 N3 C00N 125.2(3) . . ?
O1 N3 C00Z 122.7(3) . . ?
C00N N3 C00Z 112.0(3) . . ?
C00O N1 C00V 106.8(3) . . ?
C00O N1 C019 131.1(3) . . ?
C00V N1 C019 121.8(3) . . ?
N4 C00N N3 108.7(3) . . ?
N4 C00N C00O 123.3(3) . . ?
N3 C00N C00O 128.0(3) . . ?
N2 C00O N1 111.0(3) . . ?
N2 C00O C00N 121.9(3) . . ?
N1 C00O C00N 127.1(3) . . ?
O8 C00S C012 127.9(4) . . ?
O8 C00S C01L 113.2(4) . . ?
C012 C00S C01L 118.9(4) . . ?
O6 C00T C014 128.7(4) . . ?
O6 C00T C01F 113.4(3) . . ?
C014 C00T C01F 117.9(4) . . ?
N4 C00U C00Z 101.0(3) . . ?
N4 C00U C01B 106.7(3) . . ?
N4 C00U C01D 108.7(3) . . ?
C01B C00U C00Z 114.7(4) . . ?
C01D C00U C00Z 115.2(4) . . ?
C01D C00U C01B 109.8(4) . . ?
N1 C00V H00V 126.6 . . ?
C00W C00V N1 106.8(3) . . ?
C00W C00V H00V 126.6 . . ?
N2 C00W H00W 125.2 . . ?
C00V C00W N2 109.6(3) . . ?
C00V C00W H00W 125.2 . . ?
O4 C00X C015 127.2(4) . . ?
O4 C00X C01C 113.4(4) . . ?
C015 C00X C01C 119.4(4) . . ?
N3 C00Z C00U 101.1(3) . . ?
N3 C00Z C01H 108.5(4) . . ?
N3 C00Z C01M 105.8(4) . . ?
C01H C00Z C00U 115.1(4) . . ?
C01M C00Z C00U 114.5(4) . . ?
C01M C00Z C01H 110.9(4) . . ?
O7 C010 C012 128.5(4) . . ?
O7 C010 C018 113.6(4) . . ?
C012 C010 C018 117.9(4) . . ?
O5 C011 C014 128.4(4) . . ?
O5 C011 C01J 114.4(4) . . ?
C014 C011 C01J 117.2(4) . . ?
C00S C012 H012 119.6 . . ?
C010 C012 C00S 120.8(4) . . ?
C010 C012 H012 119.6 . . ?
O3 C013 C015 127.2(4) . . ?
O3 C013 C01S 115.4(4) . . ?
C015 C013 C01S 117.4(4) . . ?
C00T C014 C011 120.7(4) . . ?
C00T C014 H014 119.7 . . ?
C011 C014 H014 119.7 . . ?
C00X C015 C013 120.9(4) . . ?
C00X C015 H015 119.6 . . ?
C013 C015 H015 119.6 . . ?
C016 C016 H01A 109.4 5_656 . ?
C016 C016 H01B 109.4 5_656 . ?
C016 C016 C019 111.1(4) 5_656 . ?
H01A C016 H01B 108.0 . . ?
C019 C016 H01A 109.4 . . ?
C019 C016 H01B 109.4 . . ?
F00B C018 C010 112.2(4) . . ?
F00H C018 F00B 107.3(4) . . ?
F00H C018 F00J 107.7(4) . . ?
F00H C018 C010 113.7(4) . . ?
F00J C018 F00B 105.0(4) . . ?
F00J C018 C010 110.5(4) . . ?
N1 C019 C016 111.3(3) . . ?
N1 C019 H01C 109.4 . . ?
N1 C019 H01D 109.4 . . ?
C016 C019 H01C 109.4 . . ?
C016 C019 H01D 109.4 . . ?
H01C C019 H01D 108.0 . . ?
C01E C01A C01O 117.9(6) . . ?
C01E C01A C01V 121.2(6) . . ?
C01O C01A C01V 120.8(6) . . ?
C00U C01B H01E 109.5 . . ?
C00U C01B H01F 109.5 . . ?
C00U C01B H01G 109.5 . . ?
H01E C01B H01F 109.5 . . ?
H01E C01B H01G 109.5 . . ?
H01F C01B H01G 109.5 . . ?
F00E C01C F00G 108.3(5) . . ?
F00E C01C C00X 113.3(5) . . ?
F00G C01C C00X 109.3(4) . . ?
F00L C01C F00E 106.5(4) . . ?
F00L C01C F00G 107.2(5) . . ?
F00L C01C C00X 112.0(4) . . ?
C00U C01D H01H 109.5 . . ?
C00U C01D H01I 109.5 . . ?
C00U C01D H01J 109.5 . . ?
H01H C01D H01I 109.5 . . ?
H01H C01D H01J 109.5 . . ?
H01I C01D H01J 109.5 . . ?
C01A C01E H01Q 119.0 . . ?
C01A C01E C01T 122.0(6) . . ?
C01T C01E H01Q 119.0 . . ?
F009 C01F C00T 113.7(4) . . ?
F00I C01F F009 106.1(4) . . ?
F00I C01F C00T 109.9(4) . . ?
F00Q C01F F009 108.8(4) . . ?
F00Q C01F F00I 106.8(5) . . ?
F00Q C01F C00T 111.2(4) . . ?
C00Z C01H H01K 109.5 . . ?
C00Z C01H H01L 109.5 . . ?
C00Z C01H H01M 109.5 . . ?
H01K C01H H01L 109.5 . . ?
H01K C01H H01M 109.5 . . ?
H01L C01H H01M 109.5 . . ?
F00P C01J C011 115.6(4) . . ?
F00P C01J F01K 104.6(6) . . ?
F00P C01J F01P 113.7(6) . . ?
F01K C01J C011 112.5(5) . . ?
F01P C01J C011 110.7(5) . . ?
F01P C01J F01K 98.2(6) . . ?
F00K C01L C00S 113.5(5) . . ?
F00R C01L F00K 105.7(5) . . ?
F00R C01L C00S 110.5(4) . . ?
F01I C01L F00K 107.4(5) . . ?
F01I C01L F00R 108.0(6) . . ?
F01I C01L C00S 111.4(5) . . ?
C00Z C01M H01N 109.5 . . ?
C00Z C01M H01O 109.5 . . ?
C00Z C01M H01P 109.5 . . ?
H01N C01M H01O 109.5 . . ?
H01N C01M H01P 109.5 . . ?
H01O C01M H01P 109.5 . . ?
C01A C01O H01R 119.8 . . ?
C01Q C01O C01A 120.3(7) . . ?
C01Q C01O H01R 119.8 . . ?
C01O C01Q H01S 119.6 . . ?
C01U C01Q C01O 120.9(7) . . ?
C01U C01Q H01S 119.6 . . ?
F00Y C01S C013 113.3(5) . . ?
F00Y C01S F01G 97.8(6) . . ?
F017 C01S F00Y 115.7(7) . . ?
F017 C01S C013 114.9(5) . . ?
F017 C01S F01G 103.7(6) . . ?
F01G C01S C013 109.3(6) . . ?
C01E C01T H01T 121.0 . . ?
C01E C01T C01U 118.0(7) . . ?
C01U C01T H01T 121.0 . . ?
C01Q C01U C01T 120.8(7) . . ?
C01Q C01U H01U 119.6 . . ?
C01T C01U H01U 119.6 . . ?
C01A C01V H01V 109.5 . . ?
C01A C01V H01W 109.5 . . ?
C01A C01V H01X 109.5 . . ?
H01V C01V H01W 109.5 . . ?
H01V C01V H01X 109.5 . . ?
H01W C01V H01X 109.5 . . ?

loop_
_geom_bond_atom_site_label_1
_geom_bond_atom_site_label_2
_geom_bond_distance
_geom_bond_site_symmetry_2
_geom_bond_publ_flag
Dy1 O2 2.345(3) . ?
Dy1 O8 2.302(3) . ?
Dy1 O7 2.343(3) . ?
Dy1 O6 2.382(3) . ?
Dy1 O5 2.349(3) . ?
Dy1 O3 2.364(3) . ?
Dy1 O4 2.315(3) . ?
Dy1 N2 2.500(3) . ?
O2 N4 1.299(4) . ?
O8 C00S 1.257(5) . ?
O7 C010 1.257(4) . ?
O6 C00T 1.257(4) . ?
O5 C011 1.232(5) . ?
O3 C013 1.250(5) . ?
O4 C00X 1.254(5) . ?
F009 C01F 1.324(5) . ?
N2 C00O 1.326(4) . ?
N2 C00W 1.368(5) . ?
F00B C018 1.322(6) . ?
N4 C00N 1.333(5) . ?
N4 C00U 1.503(4) . ?
N3 O1 1.270(4) . ?
N3 C00N 1.357(5) . ?
N3 C00Z 1.512(5) . ?
F00E C01C 1.320(6) . ?
F00G C01C 1.330(6) . ?
F00H C018 1.313(5) . ?
F00I C01F 1.319(6) . ?
F00J C018 1.321(6) . ?
F00K C01L 1.311(6) . ?
F00L C01C 1.311(6) . ?
N1 C00O 1.353(5) . ?
N1 C00V 1.366(5) . ?
N1 C019 1.467(5) . ?
C00N C00O 1.446(5) . ?
F00P C01J 1.211(6) . ?
F00Q C01F 1.294(6) . ?
F00R C01L 1.309(6) . ?
C00S C012 1.381(6) . ?
C00S C01L 1.533(6) . ?
C00T C014 1.380(6) . ?
C00T C01F 1.543(6) . ?
C00U C00Z 1.565(6) . ?
C00U C01B 1.522(6) . ?
C00U C01D 1.522(6) . ?
C00V H00V 0.9500 . ?
C00V C00W 1.354(5) . ?
C00W H00W 0.9500 . ?
C00X C015 1.376(6) . ?
C00X C01C 1.532(6) . ?
F00Y C01S 1.305(7) . ?
C00Z C01H 1.521(6) . ?
C00Z C01M 1.521(7) . ?
C010 C012 1.380(6) . ?
C010 C018 1.529(6) . ?
C011 C014 1.390(6) . ?
C011 C01J 1.541(6) . ?
C012 H012 0.9500 . ?
C013 C015 1.396(7) . ?
C013 C01S 1.505(7) . ?
C014 H014 0.9500 . ?
C015 H015 0.9500 . ?
C016 C016 1.510(7) 5_656 ?
C016 H01A 0.9900 . ?
C016 H01B 0.9900 . ?
C016 C019 1.519(5) . ?
F017 C01S 1.243(8) . ?
C019 H01C 0.9900 . ?
C019 H01D 0.9900 . ?
C01A C01E 1.376(8) . ?
C01A C01O 1.397(8) . ?
C01A C01V 1.505(8) . ?
C01B H01E 0.9800 . ?
C01B H01F 0.9800 . ?
C01B H01G 0.9800 . ?
C01D H01H 0.9800 . ?
C01D H01I 0.9800 . ?
C01D H01J 0.9800 . ?
C01E H01Q 0.9500 . ?
C01E C01T 1.382(9) . ?
F01G C01S 1.335(8) . ?
C01H H01K 0.9800 . ?
C01H H01L 0.9800 . ?
C01H H01M 0.9800 . ?
F01I C01L 1.263(8) . ?
C01J F01K 1.301(7) . ?
C01J F01P 1.276(7) . ?
C01M H01N 0.9800 . ?
C01M H01O 0.9800 . ?
C01M H01P 0.9800 . ?
C01O H01R 0.9500 . ?
C01O C01Q 1.379(10) . ?
C01Q H01S 0.9500 . ?
C01Q C01U 1.338(11) . ?
C01T H01T 0.9500 . ?
C01T C01U 1.402(11) . ?
C01U H01U 0.9500 . ?
C01V H01V 0.9800 . ?
C01V H01W 0.9800 . ?
C01V H01X 0.9800 . ?

loop_
_geom_torsion_atom_site_label_1
_geom_torsion_atom_site_label_2
_geom_torsion_atom_site_label_3
_geom_torsion_atom_site_label_4
_geom_torsion
_geom_torsion_site_symmetry_1
_geom_torsion_site_symmetry_2
_geom_torsion_site_symmetry_3
_geom_torsion_site_symmetry_4
_geom_torsion_publ_flag
Dy1 O2 N4 C00N -48.0(5) . . . . ?
Dy1 O2 N4 C00U 125.6(3) . . . . ?
Dy1 O8 C00S C012 -19.2(7) . . . . ?
Dy1 O8 C00S C01L 159.7(3) . . . . ?
Dy1 O7 C010 C012 17.2(6) . . . . ?
Dy1 O7 C010 C018 -161.4(3) . . . . ?
Dy1 O6 C00T C014 9.9(7) . . . . ?
Dy1 O6 C00T C01F -170.7(3) . . . . ?
Dy1 O5 C011 C014 -16.1(7) . . . . ?
Dy1 O5 C011 C01J 163.1(3) . . . . ?
Dy1 O3 C013 C015 19.5(7) . . . . ?
Dy1 O3 C013 C01S -163.1(4) . . . . ?
Dy1 O4 C00X C015 -8.4(7) . . . . ?
Dy1 O4 C00X C01C 173.6(3) . . . . ?
Dy1 N2 C00O N1 170.8(2) . . . . ?
Dy1 N2 C00O C00N -7.9(5) . . . . ?
Dy1 N2 C00W C00V -171.3(3) . . . . ?
O2 N4 C00N N3 175.7(3) . . . . ?
O2 N4 C00N C00O -2.0(6) . . . . ?
O2 N4 C00U C00Z 173.0(3) . . . . ?
O2 N4 C00U C01B -66.9(4) . . . . ?
O2 N4 C00U C01D 51.5(5) . . . . ?
O8 C00S C012 C010 -1.0(7) . . . . ?
O8 C00S C01L F00K 162.8(5) . . . . ?
O8 C00S C01L F00R 44.3(7) . . . . ?
O8 C00S C01L F01I -75.8(6) . . . . ?
O7 C010 C012 C00S 1.6(7) . . . . ?
O7 C010 C018 F00B -55.2(5) . . . . ?
O7 C010 C018 F00H -177.1(4) . . . . ?
O7 C010 C018 F00J 61.6(5) . . . . ?
O6 C00T C014 C011 1.1(7) . . . . ?
O6 C00T C01F F009 179.6(4) . . . . ?
O6 C00T C01F F00I 60.9(5) . . . . ?
O6 C00T C01F F00Q -57.1(6) . . . . ?
O5 C011 C014 C00T 1.7(8) . . . . ?
O5 C011 C01J F00P 30.2(8) . . . . ?
O5 C011 C01J F01K 150.3(6) . . . . ?
O5 C011 C01J F01P -100.8(6) . . . . ?
O3 C013 C015 C00X 1.3(8) . . . . ?
O3 C013 C01S F00Y 157.0(6) . . . . ?
O3 C013 C01S F017 21.0(9) . . . . ?
O3 C013 C01S F01G -95.1(6) . . . . ?
O4 C00X C015 C013 -7.3(8) . . . . ?
O4 C00X C01C F00E -165.4(4) . . . . ?
O4 C00X C01C F00G 73.7(6) . . . . ?
O4 C00X C01C F00L -44.9(6) . . . . ?
N4 C00N C00O N2 29.6(6) . . . . ?
N4 C00N C00O N1 -148.8(4) . . . . ?
N4 C00U C00Z N3 16.9(4) . . . . ?
N4 C00U C00Z C01H 133.5(4) . . . . ?
N4 C00U C00Z C01M -96.3(4) . . . . ?
N3 C00N C00O N2 -147.6(4) . . . . ?
N3 C00N C00O N1 33.9(7) . . . . ?
O1 N3 C00N N4 -172.4(4) . . . . ?
O1 N3 C00N C00O 5.2(7) . . . . ?
O1 N3 C00Z C00U 165.2(4) . . . . ?
O1 N3 C00Z C01H 43.8(6) . . . . ?
O1 N3 C00Z C01M -75.2(5) . . . . ?
N1 C00V C00W N2 -0.5(5) . . . . ?
C00N N4 C00U C00Z -12.7(4) . . . . ?
C00N N4 C00U C01B 107.4(4) . . . . ?
C00N N4 C00U C01D -134.2(4) . . . . ?
C00N N3 C00Z C00U -18.1(5) . . . . ?
C00N N3 C00Z C01H -139.5(4) . . . . ?
C00N N3 C00Z C01M 101.5(4) . . . . ?
C00O N2 C00W C00V 0.7(5) . . . . ?
C00O N1 C00V C00W 0.1(5) . . . . ?
C00O N1 C019 C016 -115.8(4) . . . . ?
C00U N4 C00N N3 1.8(5) . . . . ?
C00U N4 C00N C00O -175.9(4) . . . . ?
C00V N1 C00O N2 0.4(4) . . . . ?
C00V N1 C00O C00N 179.0(4) . . . . ?
C00V N1 C019 C016 70.9(5) . . . . ?
C00W N2 C00O N1 -0.6(4) . . . . ?
C00W N2 C00O C00N -179.3(4) . . . . ?
C00Z N3 C00N N4 11.0(5) . . . . ?
C00Z N3 C00N C00O -171.4(4) . . . . ?
C012 C00S C01L F00K -18.1(8) . . . . ?
C012 C00S C01L F00R -136.6(5) . . . . ?
C012 C00S C01L F01I 103.3(6) . . . . ?
C012 C010 C018 F00B 126.1(5) . . . . ?
C012 C010 C018 F00H 4.1(6) . . . . ?
C012 C010 C018 F00J -117.1(5) . . . . ?
C014 C00T C01F F009 -0.9(7) . . . . ?
C014 C00T C01F F00I -119.7(5) . . . . ?
C014 C00T C01F F00Q 122.3(5) . . . . ?
C014 C011 C01J F00P -150.5(6) . . . . ?
C014 C011 C01J F01K -30.4(7) . . . . ?
C014 C011 C01J F01P 78.4(7) . . . . ?
C015 C00X C01C F00E 16.5(7) . . . . ?
C015 C00X C01C F00G -104.5(6) . . . . ?
C015 C00X C01C F00L 136.9(5) . . . . ?
C015 C013 C01S F00Y -25.4(9) . . . . ?
C015 C013 C01S F017 -161.4(6) . . . . ?
C015 C013 C01S F01G 82.6(6) . . . . ?
C016 C016 C019 N1 -175.5(4) 5_656 . . . ?
C018 C010 C012 C00S -179.8(4) . . . . ?
C019 N1 C00O N2 -173.7(4) . . . . ?
C019 N1 C00O C00N 4.9(7) . . . . ?
C019 N1 C00V C00W 174.8(3) . . . . ?
C01A C01E C01T C01U 2.0(8) . . . . ?
C01A C01O C01Q C01U -0.3(10) . . . . ?
C01B C00U C00Z N3 -97.4(4) . . . . ?
C01B C00U C00Z C01H 19.2(5) . . . . ?
C01B C00U C00Z C01M 149.4(4) . . . . ?
C01C C00X C015 C013 170.5(4) . . . . ?
C01D C00U C00Z N3 133.7(4) . . . . ?
C01D C00U C00Z C01H -109.7(4) . . . . ?
C01D C00U C00Z C01M 20.5(5) . . . . ?
C01E C01A C01O C01Q -0.8(9) . . . . ?
C01E C01T C01U C01Q -3.2(9) . . . . ?
C01F C00T C014 C011 -178.3(4) . . . . ?
C01J C011 C014 C00T -177.4(4) . . . . ?
C01L C00S C012 C010 -179.9(5) . . . . ?
C01O C01A C01E C01T 0.0(8) . . . . ?
C01O C01Q C01U C01T 2.4(10) . . . . ?
C01S C013 C015 C00X -176.0(5) . . . . ?
C01V C01A C01E C01T -178.6(5) . . . . ?
C01V C01A C01O C01Q 177.7(6) . . . . ?
